data_7210835
loop_
_publ_author_name
'Chaumont, Cl\'ement'
'Mobian, Pierre'
'Kyritsakas, Nathalie'
'Henry, Marc'

_publ_section_title
;
 Synthesis, topology and energy analysis of crystalline resorcinol-based
 oligophenylene molecules with various symmetries
;
_journal_issue 34
_journal_name_full CrystEngComm
_journal_page_first 6845
_journal_paper_doi 10.1039/c3ce40761f
_journal_volume 15
_journal_year 2013
_chemical_formula_moiety 'C49 H36 O8'
_chemical_formula_sum 'C49 H36 O8'
_chemical_formula_weight 752.78
_chemical_name_systematic
;
 ?
;
_space_group_IT_number 15
_symmetry_cell_setting monoclinic
_symmetry_space_group_name_Hall '-C 2yc'
_symmetry_space_group_name_H-M 'C 1 2/c 1'
_atom_sites_solution_hydrogens geom
_atom_sites_solution_primary direct
_atom_sites_solution_secondary difmap
_audit_creation_method SHELXL-97
_cell_angle_alpha 90.00
_cell_angle_beta 128.8150(10)
_cell_angle_gamma 90.00
_cell_formula_units_Z 4
_cell_length_a 32.8482(13)
_cell_length_b 7.0555(2)
_cell_length_c 25.7963(18)
_cell_measurement_reflns_used 4514
_cell_measurement_temperature 173(2)
_cell_measurement_theta_max 25.87
_cell_measurement_theta_min 2.48
_cell_volume 4658.3(4)
_computing_cell_refinement 'Bruker SMART'
_computing_data_collection 'Bruker SMART'
_computing_data_reduction 'Bruker SAINT'
_computing_molecular_graphics 'Bruker SHELXTL'
_computing_publication_material 'Bruker SHELXTL'
_computing_structure_refinement 'SHELXL-97 (Sheldrick, 1997)'
_computing_structure_solution 'SHELXS-97 (Sheldrick, 1990)'
_diffrn_ambient_temperature 173(2)
_diffrn_measured_fraction_theta_full 0.979
_diffrn_measured_fraction_theta_max 0.979
_diffrn_measurement_device_type 'CCD area detector'
_diffrn_measurement_method 'phi and omega scans'
_diffrn_radiation_monochromator graphite
_diffrn_radiation_source 'fine-focus sealed tube'
_diffrn_radiation_type MoK\a
_diffrn_radiation_wavelength 0.71073
_diffrn_reflns_av_R_equivalents 0.0343
_diffrn_reflns_av_sigmaI/netI 0.0406
_diffrn_reflns_limit_h_max 34
_diffrn_reflns_limit_h_min -43
_diffrn_reflns_limit_k_max 9
_diffrn_reflns_limit_k_min 0
_diffrn_reflns_limit_l_max 34
_diffrn_reflns_limit_l_min 0
_diffrn_reflns_number 21732
_diffrn_reflns_theta_full 28.29
_diffrn_reflns_theta_max 28.29
_diffrn_reflns_theta_min 1.59
_exptl_absorpt_coefficient_mu 0.073
_exptl_absorpt_correction_T_max 0.9964
_exptl_absorpt_correction_T_min 0.9949
_exptl_absorpt_correction_type multi-scan
_exptl_absorpt_process_details sadabs
_exptl_crystal_colour colorless
_exptl_crystal_density_diffrn 1.073
_exptl_crystal_density_meas ?
_exptl_crystal_density_method 'not measured'
_exptl_crystal_description prism
_exptl_crystal_F_000 1576
_exptl_crystal_size_max 0.07
_exptl_crystal_size_mid 0.05
_exptl_crystal_size_min 0.05
_platon_squeeze_details
;
;
_refine_diff_density_max 0.288
_refine_diff_density_min -0.289
_refine_diff_density_rms 0.064
_refine_ls_extinction_method none
_refine_ls_goodness_of_fit_ref 1.052
_refine_ls_hydrogen_treatment constr
_refine_ls_matrix_type full
_refine_ls_number_parameters 262
_refine_ls_number_reflns 5685
_refine_ls_number_restraints 0
_refine_ls_restrained_S_all 1.052
_refine_ls_R_factor_all 0.0871
_refine_ls_R_factor_gt 0.0609
_refine_ls_shift/su_max 0.000
_refine_ls_shift/su_mean 0.000
_refine_ls_structure_factor_coef Fsqd
_refine_ls_weighting_details 'calc w=1/[\s^2^(Fo^2^)+(0.1124P)^2^+0.3230P] where P=(Fo^2^+2Fc^2^)/3'
_refine_ls_weighting_scheme calc
_refine_ls_wR_factor_gt 0.1757
_refine_ls_wR_factor_ref 0.1910
_reflns_number_gt 3812
_reflns_number_total 5685
_reflns_threshold_expression >2sigma(I)
_cod_data_source_file c3ce40761f.txt
_cod_data_source_block e2216a
_cod_depositor_comments
;
The following automatic conversions were performed:

'_symmetry_cell_setting' value 'Monoclinic' changed to 'monoclinic'
according to /home/saulius/struct/CIF-dictionaries/cif_core.dic
dictionary named 'cif_core.dic' version 2.4.2 from 2011-04-26.

Automatic conversion script
Id: cif_fix_values 1891 2012-01-12 08:04:46Z andrius 

The following automatic conversions were performed:

'_exptl_crystal_density_meas' value 'none' was changed to '?' - the
value is perceived as not measured.

Automatic conversion script
Id: cif_fix_values 3008 2015-01-20 13:52:24Z robertas 
;
_cod_original_sg_symbol_H-M C2/c
_cod_database_code 7210835

loop_
_symmetry_equiv_pos_as_xyz
'x, y, z'
'-x, y, -z+1/2'
'x+1/2, y+1/2, z'
'-x+1/2, y+1/2, -z+1/2'
'-x, -y, -z'
'x, -y, z-1/2'
'-x+1/2, -y+1/2, -z'
'x+1/2, -y+1/2, z-1/2'

loop_
_atom_site_label
_atom_site_type_symbol
_atom_site_fract_x
_atom_site_fract_y
_atom_site_fract_z
_atom_site_U_iso_or_equiv
_atom_site_adp_type
_atom_site_occupancy
_atom_site_symmetry_multiplicity
_atom_site_calc_flag
_atom_site_refinement_flags
C1 C 0.0000 0.3203(3) 0.2500 0.0214(5) Uani 1 2 d S
C2 C 0.03455(6) 0.1888(2) 0.31088(8) 0.0225(4) Uani 1 1 d .
C3 C 0.01062(6) 0.0519(2) 0.32311(9) 0.0266(4) Uani 1 1 d .
H3 H -0.0263 0.0400 0.2928 0.032 Uiso 1 1 calc R
C4 C 0.03910(7) -0.0664(3) 0.37783(9) 0.0280(4) Uani 1 1 d .
H4 H 0.0214 -0.1552 0.3851 0.034 Uiso 1 1 calc R
C5 C 0.09394(7) -0.0569(2) 0.42292(9) 0.0260(4) Uani 1 1 d .
C6 C 0.11756(7) 0.0736(3) 0.40903(9) 0.0295(4) Uani 1 1 d .
H6 H 0.1546 0.0806 0.4377 0.035 Uiso 1 1 calc R
C7 C 0.08866(7) 0.1943(3) 0.35455(9) 0.0270(4) Uani 1 1 d .
H7 H 0.1064 0.2825 0.3471 0.032 Uiso 1 1 calc R
C8 C 0.12571(7) -0.1796(3) 0.48289(9) 0.0300(4) Uani 1 1 d .
C9 C 0.10948(7) -0.3601(3) 0.48414(10) 0.0356(5) Uani 1 1 d .
H9 H 0.0770 -0.4078 0.4461 0.043 Uiso 1 1 calc R
C10 C 0.14083(8) -0.4714(3) 0.54118(11) 0.0405(5) Uani 1 1 d .
O1 O 0.12519(7) -0.6488(2) 0.54225(9) 0.0644(5) Uani 1 1 d .
H1 H 0.0925 -0.6560 0.5141 0.097 Uiso 1 1 calc R
C11 C 0.18864(8) -0.4044(3) 0.59690(10) 0.0392(5) Uani 1 1 d .
H11 H 0.2099 -0.4807 0.6357 0.047 Uiso 1 1 calc R
C12 C 0.20470(7) -0.2266(3) 0.59518(10) 0.0352(5) Uani 1 1 d .
O2 O 0.25128(6) -0.1499(2) 0.64863(7) 0.0500(4) Uani 1 1 d .
H2 H 0.2702 -0.2358 0.6762 0.075 Uiso 1 1 calc R
C13 C 0.17365(7) -0.1124(3) 0.53927(9) 0.0320(4) Uani 1 1 d .
H13 H 0.1850 0.0115 0.5394 0.038 Uiso 1 1 calc R
C14 C 0.03351(6) 0.4537(2) 0.24248(8) 0.0222(4) Uani 1 1 d .
C15 C 0.03323(7) 0.4501(3) 0.18829(9) 0.0275(4) Uani 1 1 d .
H15 H 0.0118 0.3612 0.1535 0.033 Uiso 1 1 calc R
C16 C 0.06409(7) 0.5755(3) 0.18443(9) 0.0276(4) Uani 1 1 d .
H16 H 0.0626 0.5721 0.1465 0.033 Uiso 1 1 calc R
C17 C 0.09700(6) 0.7053(2) 0.23486(9) 0.0251(4) Uani 1 1 d .
C18 C 0.09591(7) 0.7117(2) 0.28805(9) 0.0272(4) Uani 1 1 d .
H18 H 0.1172 0.8012 0.3227 0.033 Uiso 1 1 calc R
C19 C 0.06462(7) 0.5909(3) 0.29133(9) 0.0267(4) Uani 1 1 d .
H19 H 0.0642 0.6010 0.3277 0.032 Uiso 1 1 calc R
C20 C 0.13110(6) 0.8339(2) 0.23123(9) 0.0262(4) Uani 1 1 d .
C21 C 0.15068(7) 0.7750(3) 0.19876(9) 0.0264(4) Uani 1 1 d .
H21 H 0.1422 0.6528 0.1790 0.032 Uiso 1 1 calc R
C22 C 0.18229(6) 0.8948(3) 0.19554(9) 0.0272(4) Uani 1 1 d .
O3 O 0.20052(5) 0.83354(19) 0.16264(7) 0.0369(4) Uani 1 1 d .
H3A H 0.2131 0.9258 0.1563 0.055 Uiso 1 1 calc R
C23 C 0.19599(8) 1.0720(3) 0.22465(11) 0.0354(5) Uani 1 1 d .
H23 H 0.2181 1.1525 0.2226 0.043 Uiso 1 1 calc R
C24 C 0.17690(9) 1.1295(3) 0.25672(12) 0.0445(5) Uani 1 1 d .
O4 O 0.18893(9) 1.3066(2) 0.28366(15) 0.0445(5) Uani 1 1 d .
H4A H 0.2206 1.3290 0.3032 0.057 Uiso 1 1 calc R
C25 C 0.14474(8) 1.0117(3) 0.26038(11) 0.0378(5) Uani 1 1 d .
H25 H 0.1321 1.0535 0.2830 0.045 Uiso 1 1 calc R

loop_
_atom_site_aniso_label
_atom_site_aniso_U_11
_atom_site_aniso_U_22
_atom_site_aniso_U_33
_atom_site_aniso_U_23
_atom_site_aniso_U_13
_atom_site_aniso_U_12
C1 0.0217(11) 0.0210(12) 0.0187(11) 0.000 0.0113(10) 0.000
C2 0.0224(8) 0.0213(9) 0.0200(8) 0.0005(7) 0.0115(7) 0.0020(6)
C3 0.0206(8) 0.0249(10) 0.0256(9) -0.0003(7) 0.0102(7) -0.0034(7)
C4 0.0284(9) 0.0240(10) 0.0277(9) -0.0001(7) 0.0157(8) -0.0046(7)
C5 0.0267(8) 0.0227(9) 0.0235(8) 0.0005(7) 0.0133(7) 0.0013(7)
C6 0.0208(8) 0.0334(11) 0.0258(9) 0.0036(8) 0.0104(7) 0.0006(7)
C7 0.0243(8) 0.0290(10) 0.0274(9) 0.0019(7) 0.0161(8) -0.0012(7)
C8 0.0294(9) 0.0293(10) 0.0266(9) 0.0036(8) 0.0153(8) 0.0036(7)
C9 0.0324(10) 0.0342(11) 0.0270(9) 0.0033(8) 0.0122(8) -0.0015(8)
C10 0.0440(12) 0.0309(11) 0.0381(11) 0.0083(9) 0.0215(10) 0.0005(9)
O1 0.0563(10) 0.0402(10) 0.0607(12) 0.0185(8) 0.0192(9) -0.0071(8)
C11 0.0424(11) 0.0355(12) 0.0312(10) 0.0112(9) 0.0189(9) 0.0087(9)
C12 0.0281(9) 0.0415(12) 0.0260(10) 0.0008(8) 0.0121(8) 0.0023(8)
O2 0.0361(8) 0.0542(10) 0.0300(8) 0.0059(7) 0.0063(7) -0.0002(7)
C13 0.0301(9) 0.0296(10) 0.0263(9) 0.0024(8) 0.0129(8) 0.0011(8)
C14 0.0216(8) 0.0195(9) 0.0243(8) 0.0015(7) 0.0137(7) 0.0013(6)
C15 0.0269(9) 0.0297(10) 0.0240(9) -0.0040(7) 0.0151(8) -0.0036(7)
C16 0.0301(9) 0.0297(10) 0.0268(9) -0.0036(7) 0.0198(8) -0.0040(7)
C17 0.0245(8) 0.0226(9) 0.0266(9) 0.0024(7) 0.0153(8) 0.0029(7)
C18 0.0296(9) 0.0222(9) 0.0294(9) -0.0042(7) 0.0183(8) -0.0023(7)
C19 0.0337(9) 0.0247(10) 0.0253(9) -0.0038(7) 0.0202(8) -0.0021(7)
C20 0.0247(8) 0.0246(9) 0.0275(9) 0.0020(7) 0.0155(7) 0.0019(7)
C21 0.0279(9) 0.0251(10) 0.0256(9) -0.0012(7) 0.0166(8) -0.0007(7)
C22 0.0259(9) 0.0283(10) 0.0269(9) 0.0014(7) 0.0163(8) 0.0018(7)
O3 0.0400(8) 0.0397(8) 0.0428(8) -0.0068(7) 0.0317(7) -0.0082(6)
C23 0.0389(10) 0.0301(11) 0.0456(12) -0.0023(9) 0.0305(10) -0.0055(8)
C24 0.0587(13) 0.0274(11) 0.0635(15) -0.0113(10) 0.0461(13) -0.0097(9)
O4 0.0587(13) 0.0274(11) 0.0635(15) -0.0113(10) 0.0461(13) -0.0097(9)
C25 0.0492(12) 0.0275(11) 0.0546(13) -0.0074(9) 0.0412(11) -0.0041(9)

loop_
_atom_type_symbol
_atom_type_description
_atom_type_scat_dispersion_real
_atom_type_scat_dispersion_imag
_atom_type_scat_source
C C 0.0033 0.0016 'International Tables Vol C Tables 4.2.6.8 and 6.1.1.4'
H H 0.0000 0.0000 'International Tables Vol C Tables 4.2.6.8 and 6.1.1.4'
O O 0.0106 0.0060 'International Tables Vol C Tables 4.2.6.8 and 6.1.1.4'

loop_
_geom_angle_atom_site_label_1
_geom_angle_atom_site_label_2
_geom_angle_atom_site_label_3
_geom_angle
_geom_angle_site_symmetry_1
_geom_angle_site_symmetry_3
C2 C1 C2 106.06(18) 2 .
C2 C1 C14 111.45(8) 2 2
C2 C1 C14 111.40(9) . 2
C2 C1 C14 111.40(9) 2 .
C2 C1 C14 111.45(8) . .
C14 C1 C14 105.19(18) 2 .
C7 C2 C3 116.84(15) . .
C7 C2 C1 124.11(14) . .
C3 C2 C1 119.04(13) . .
C4 C3 C2 122.05(15) . .
C4 C3 H3 119.0 . .
C2 C3 H3 119.0 . .
C3 C4 C5 120.84(16) . .
C3 C4 H4 119.6 . .
C5 C4 H4 119.6 . .
C6 C5 C4 116.84(16) . .
C6 C5 C8 120.92(16) . .
C4 C5 C8 122.24(16) . .
C5 C6 C7 122.01(16) . .
C5 C6 H6 119.0 . .
C7 C6 H6 119.0 . .
C2 C7 C6 121.34(16) . .
C2 C7 H7 119.3 . .
C6 C7 H7 119.3 . .
C9 C8 C13 119.08(17) . .
C9 C8 C5 121.95(17) . .
C13 C8 C5 118.97(16) . .
C8 C9 C10 120.04(18) . .
C8 C9 H9 120.0 . .
C10 C9 H9 120.0 . .
O1 C10 C11 119.26(18) . .
O1 C10 C9 120.08(19) . .
C11 C10 C9 120.64(19) . .
C10 O1 H1 109.5 . .
C12 C11 C10 119.07(18) . .
C12 C11 H11 120.5 . .
C10 C11 H11 120.5 . .
C11 C12 O2 122.42(18) . .
C11 C12 C13 121.16(18) . .
O2 C12 C13 116.40(18) . .
C12 O2 H2 109.5 . .
C12 C13 C8 119.98(18) . .
C12 C13 H13 120.0 . .
C8 C13 H13 120.0 . .
C15 C14 C19 117.32(15) . .
C15 C14 C1 123.78(14) . .
C19 C14 C1 118.86(14) . .
C14 C15 C16 120.81(16) . .
C14 C15 H15 119.6 . .
C16 C15 H15 119.6 . .
C17 C16 C15 121.60(16) . .
C17 C16 H16 119.2 . .
C15 C16 H16 119.2 . .
C16 C17 C18 117.17(16) . .
C16 C17 C20 121.10(16) . .
C18 C17 C20 121.73(16) . .
C19 C18 C17 121.34(17) . .
C19 C18 H18 119.3 . .
C17 C18 H18 119.3 . .
C18 C19 C14 121.64(16) . .
C18 C19 H19 119.2 . .
C14 C19 H19 119.2 . .
C25 C20 C21 118.71(16) . .
C25 C20 C17 121.18(16) . .
C21 C20 C17 120.10(16) . .
C22 C21 C20 119.87(17) . .
C22 C21 H21 120.1 . .
C20 C21 H21 120.1 . .
O3 C22 C23 119.94(16) . .
O3 C22 C21 118.54(16) . .
C23 C22 C21 121.52(17) . .
C22 O3 H3A 109.5 . .
C24 C23 C22 118.56(18) . .
C24 C23 H23 120.7 . .
C22 C23 H23 120.7 . .
O4 C24 C23 118.77(19) . .
O4 C24 C25 120.2(2) . .
C23 C24 C25 121.04(19) . .
C24 O4 H4A 109.5 . .
C20 C25 C24 120.30(18) . .
C20 C25 H25 119.9 . .
C24 C25 H25 119.9 . .

loop_
_geom_bond_atom_site_label_1
_geom_bond_atom_site_label_2
_geom_bond_distance
_geom_bond_site_symmetry_2
C1 C2 1.543(2) 2
C1 C2 1.543(2) .
C1 C14 1.550(2) 2
C1 C14 1.550(2) .
C2 C7 1.386(2) .
C2 C3 1.400(2) .
C3 C4 1.382(2) .
C3 H3 0.9500 .
C4 C5 1.406(2) .
C4 H4 0.9500 .
C5 C6 1.388(3) .
C5 C8 1.486(2) .
C6 C7 1.389(3) .
C6 H6 0.9500 .
C7 H7 0.9500 .
C8 C9 1.389(3) .
C8 C13 1.396(3) .
C9 C10 1.393(3) .
C9 H9 0.9500 .
C10 O1 1.360(3) .
C10 C11 1.388(3) .
O1 H1 0.8400 .
C11 C12 1.373(3) .
C11 H11 0.9500 .
C12 O2 1.375(2) .
C12 C13 1.388(3) .
O2 H2 0.8400 .
C13 H13 0.9500 .
C14 C15 1.392(2) .
C14 C19 1.398(2) .
C15 C16 1.395(2) .
C15 H15 0.9500 .
C16 C17 1.392(2) .
C16 H16 0.9500 .
C17 C18 1.396(3) .
C17 C20 1.489(2) .
C18 C19 1.378(2) .
C18 H18 0.9500 .
C19 H19 0.9500 .
C20 C25 1.384(3) .
C20 C21 1.402(2) .
C21 C22 1.381(2) .
C21 H21 0.9500 .
C22 O3 1.379(2) .
C22 C23 1.381(3) .
O3 H3A 0.8400 .
C23 C24 1.376(3) .
C23 H23 0.9500 .
C24 O4 1.362(3) .
C24 C25 1.393(3) .
O4 H4A 0.8400 .
C25 H25 0.9500 .

loop_
_platon_squeeze_void_nr
_platon_squeeze_void_average_x
_platon_squeeze_void_average_y
_platon_squeeze_void_average_z
_platon_squeeze_void_volume
_platon_squeeze_void_count_electrons
1 0.000 -0.013 0.000 177.5 33.7
2 0.000 -0.016 0.500 177.5 33.7
3 0.250 -0.017 0.500 158.5 28.6
4 0.250 -0.057 1.000 158.5 28.6
5 0.500 -0.066 0.500 177.5 33.7
6 0.500 -0.028 1.000 177.5 33.7
7 0.750 -0.053 0.500 158.5 28.6
8 0.750 -0.014 1.000 158.5 28.6
